data_7015454
loop_
_publ_author_name
'Child, Chloe R.'
'Kealey, Steven'
'Jones, Harriet'
'Miller, Philip W.'
'White, Andrew J. P.'
'Gee, Anthony D.'
'Long, Nicholas J.'

_publ_section_title
;
 Binding and photodissociation of CO in iron(ii) complexes for
 application in positron emission tomography (PET) radiolabelling.
;
_journal_issue 23
_journal_name_full 'Dalton transactions (Cambridge, England : 2003)'
_journal_page_first 6210
_journal_page_last 6215
_journal_paper_doi 10.1039/c0dt01614d
_journal_volume 40
_journal_year 2011
_chemical_formula_moiety 'C14 H24 Fe I2 N2'
_chemical_formula_sum 'C14 H24 Fe I2 N2'
_chemical_formula_weight 530.00
_chemical_name_systematic
;
?
;
_space_group_IT_number 15
_symmetry_cell_setting monoclinic
_symmetry_space_group_name_Hall '-I 2ya'
_symmetry_space_group_name_H-M 'I 1 2/a 1'
_atom_sites_solution_hydrogens geom
_atom_sites_solution_primary direct
_atom_sites_solution_secondary difmap
_audit_creation_method SHELXL-97
_cell_angle_alpha 90.00
_cell_angle_beta 98.020(4)
_cell_angle_gamma 90.00
_cell_formula_units_Z 4
_cell_length_a 13.0697(4)
_cell_length_b 7.0217(2)
_cell_length_c 20.4319(8)
_cell_measurement_reflns_used 2880
_cell_measurement_temperature 173(2)
_cell_measurement_theta_max 71.2134
_cell_measurement_theta_min 3.7895
_cell_volume 1856.73(11)
_computing_cell_refinement 'CrysAlis RED, Oxford Diffraction Ltd'
_computing_data_collection 'CrysAlis CCD, Oxford Diffraction Ltd'
_computing_data_reduction 'CrysAlis RED, Oxford Diffraction Ltd'
_computing_molecular_graphics 'Bruker SHELXTL'
_computing_publication_material 'Bruker SHELXTL'
_computing_structure_refinement 'SHELXL-97 (Sheldrick, 1997)'
_computing_structure_solution 'SHELXS-97 (Sheldrick, 1990)'
_diffrn_ambient_temperature 173(2)
_diffrn_detector_area_resol_mean 8.2556
_diffrn_measured_fraction_theta_full 0.988
_diffrn_measured_fraction_theta_max 0.988
_diffrn_measurement_device_type 'OD Xcalibur PX Ultra'
_diffrn_measurement_method 'omega scans'
_diffrn_radiation_monochromator graphite
_diffrn_radiation_source 'Enhance Ultra (Cu) X-ray Source'
_diffrn_radiation_type CuK\a
_diffrn_radiation_wavelength 1.54184
_diffrn_reflns_av_R_equivalents 0.0480
_diffrn_reflns_av_sigmaI/netI 0.0372
_diffrn_reflns_limit_h_max 14
_diffrn_reflns_limit_h_min -15
_diffrn_reflns_limit_k_max 8
_diffrn_reflns_limit_k_min -6
_diffrn_reflns_limit_l_max 25
_diffrn_reflns_limit_l_min -25
_diffrn_reflns_number 4163
_diffrn_reflns_theta_full 71.31
_diffrn_reflns_theta_max 71.31
_diffrn_reflns_theta_min 4.37
_exptl_absorpt_coefficient_mu 32.535
_exptl_absorpt_correction_T_max 0.115
_exptl_absorpt_correction_T_min 0.017
_exptl_absorpt_correction_type analytical
_exptl_absorpt_process_details
;
CrysAlis RED, Oxford Diffraction Ltd.,
Version 1.171.33.32 (release 27-01-2009 CrysAlis171 .NET)
(compiled Jan 27 2009,14:17:37)
Analytical numeric absorption correction using a multifaceted crystal
model based on expressions derived by R.C. Clark & J.S. Reid.
(Clark, R. C. & Reid, J. S. (1995). Acta Cryst. A51, 887-897)
;
_exptl_crystal_colour Brown
_exptl_crystal_density_diffrn 1.896
_exptl_crystal_density_method 'not measured'
_exptl_crystal_description blocks
_exptl_crystal_F_000 1016
_exptl_crystal_size_max 0.27
_exptl_crystal_size_mid 0.22
_exptl_crystal_size_min 0.18
_refine_diff_density_max 1.932
_refine_diff_density_min -2.293
_refine_diff_density_rms 0.293
_refine_ls_extinction_coef 0.00063(11)
_refine_ls_extinction_expression Fc^*^=kFc[1+0.001xFc^2^\l^3^/sin(2\q)]^-1/4^
_refine_ls_extinction_method SHELXL
_refine_ls_goodness_of_fit_ref 1.094
_refine_ls_hydrogen_treatment constr
_refine_ls_matrix_type full
_refine_ls_number_parameters 88
_refine_ls_number_reflns 1789
_refine_ls_number_restraints 0
_refine_ls_restrained_S_all 1.094
_refine_ls_R_factor_all 0.0672
_refine_ls_R_factor_gt 0.0623
_refine_ls_shift/su_max 0.001
_refine_ls_shift/su_mean 0.000
_refine_ls_structure_factor_coef Fsqd
_refine_ls_weighting_details 'calc w=1/[\s^2^(Fo^2^)+(0.1166P)^2^+2.5751P] where P=(Fo^2^+2Fc^2^)/3'
_refine_ls_weighting_scheme calc
_refine_ls_wR_factor_gt 0.1536
_refine_ls_wR_factor_ref 0.1584
_reflns_number_gt 1604
_reflns_number_total 1789
_reflns_threshold_expression >2sigma(I)
_cod_data_source_file c0dt01614d.txt
_cod_data_source_block (c-C6H11-DAB)FeI2
_cod_depositor_comments
;
The following automatic conversions were performed:
'_symmetry_cell_setting' value 'Monoclinic' changed to 'monoclinic'
according to '/home/saulius/struct/CIF-dictionaries/cif_core.dic'
dictionary named 'cif_core.dic' version 2.4.1 from 2010-06-29.

Automatic conversion script
Id: cif_fix_enum 1555 2011-01-17 13:19:09Z saulius 
;
_cod_original_sg_symbol_H-M I2/a
_cod_database_code 7015454

loop_
_symmetry_equiv_pos_as_xyz
'x, y, z'
'-x+1/2, y, -z'
'x+1/2, y+1/2, z+1/2'
'-x+1, y+1/2, -z+1/2'
'-x, -y, -z'
'x-1/2, -y, z'
'-x+1/2, -y+1/2, -z+1/2'
'x, -y+1/2, z+1/2'

loop_
_atom_site_label
_atom_site_type_symbol
_atom_site_fract_x
_atom_site_fract_y
_atom_site_fract_z
_atom_site_U_iso_or_equiv
_atom_site_adp_type
_atom_site_occupancy
_atom_site_symmetry_multiplicity
_atom_site_calc_flag
_atom_site_refinement_flags
_atom_site_disorder_assembly
_atom_site_disorder_group
Fe Fe 0.7500 0.69732(17) 0.5000 0.0271(4) Uani 1 2 d S . .
I I 0.60815(3) 0.88815(6) 0.42903(2) 0.0420(3) Uani 1 1 d . . .
N1 N 0.6978(4) 0.4661(7) 0.5517(2) 0.0260(9) Uani 1 1 d . . .
C1 C 0.7206(6) 0.3077(9) 0.5282(3) 0.0377(15) Uani 1 1 d . . .
H1A H 0.7004 0.1915 0.5466 0.045 Uiso 1 1 calc R . .
C2 C 0.6411(4) 0.4663(9) 0.6097(3) 0.0269(11) Uani 1 1 d . . .
H2A H 0.6068 0.3398 0.6124 0.032 Uiso 1 1 calc R . .
C3 C 0.7173(5) 0.4963(11) 0.6720(3) 0.0358(14) Uani 1 1 d . . .
H3A H 0.7548 0.6177 0.6687 0.043 Uiso 1 1 calc R . .
H3B H 0.7685 0.3917 0.6768 0.043 Uiso 1 1 calc R . .
C4 C 0.6597(5) 0.5015(13) 0.7331(3) 0.0446(18) Uani 1 1 d . . .
H4A H 0.6274 0.3760 0.7386 0.053 Uiso 1 1 calc R . .
H4B H 0.7096 0.5272 0.7732 0.053 Uiso 1 1 calc R . .
C5 C 0.5763(6) 0.6561(13) 0.7254(3) 0.0456(16) Uani 1 1 d . . .
H5A H 0.5377 0.6525 0.7638 0.055 Uiso 1 1 calc R . .
H5B H 0.6091 0.7828 0.7243 0.055 Uiso 1 1 calc R . .
C6 C 0.5024(5) 0.6264(10) 0.6627(4) 0.0385(15) Uani 1 1 d . . .
H6A H 0.4512 0.7311 0.6575 0.046 Uiso 1 1 calc R . .
H6B H 0.4646 0.5053 0.6658 0.046 Uiso 1 1 calc R . .
C7 C 0.5590(5) 0.6203(9) 0.6021(3) 0.0327(14) Uani 1 1 d . . .
H7A H 0.5088 0.5949 0.5621 0.039 Uiso 1 1 calc R . .
H7B H 0.5917 0.7454 0.5964 0.039 Uiso 1 1 calc R . .

loop_
_atom_site_aniso_label
_atom_site_aniso_U_11
_atom_site_aniso_U_22
_atom_site_aniso_U_33
_atom_site_aniso_U_23
_atom_site_aniso_U_13
_atom_site_aniso_U_12
Fe 0.0284(7) 0.0284(7) 0.0251(6) 0.000 0.0063(5) 0.000
I 0.0399(4) 0.0496(4) 0.0348(4) 0.00342(15) -0.0009(2) 0.00843(15)
N1 0.021(2) 0.036(2) 0.021(2) -0.0019(18) 0.0010(17) -0.0001(18)
C1 0.054(4) 0.027(3) 0.036(3) 0.004(2) 0.019(3) -0.003(3)
C2 0.022(2) 0.036(3) 0.024(3) 0.004(2) 0.008(2) -0.002(2)
C3 0.028(3) 0.058(4) 0.021(3) 0.007(2) 0.004(2) 0.001(3)
C4 0.037(3) 0.079(5) 0.020(3) 0.009(3) 0.010(3) 0.001(3)
C5 0.046(4) 0.064(4) 0.030(3) 0.000(3) 0.014(3) 0.001(3)
C6 0.028(3) 0.052(4) 0.037(4) 0.001(3) 0.011(3) 0.007(3)
C7 0.026(3) 0.049(4) 0.024(3) 0.004(2) 0.004(2) 0.008(2)

loop_
_atom_type_symbol
_atom_type_description
_atom_type_scat_dispersion_real
_atom_type_scat_dispersion_imag
_atom_type_scat_source
C C 0.0181 0.0091 'International Tables Vol C Tables 4.2.6.8 and 6.1.1.4'
H H 0.0000 0.0000 'International Tables Vol C Tables 4.2.6.8 and 6.1.1.4'
N N 0.0311 0.0180 'International Tables Vol C Tables 4.2.6.8 and 6.1.1.4'
Fe Fe -1.1336 3.1974 'International Tables Vol C Tables 4.2.6.8 and 6.1.1.4'
I I -0.3257 6.8362 'International Tables Vol C Tables 4.2.6.8 and 6.1.1.4'

loop_
_geom_angle_atom_site_label_1
_geom_angle_atom_site_label_2
_geom_angle_atom_site_label_3
_geom_angle
_geom_angle_site_symmetry_1
_geom_angle_site_symmetry_3
_geom_angle_publ_flag
N1 Fe N1 78.9(3) . 2_656 ?
N1 Fe I 112.28(13) . 2_656 ?
N1 Fe I 115.31(13) 2_656 2_656 ?
N1 Fe I 115.31(13) . . ?
N1 Fe I 112.28(13) 2_656 . ?
I Fe I 117.05(5) 2_656 . ?
C1 N1 C2 118.4(5) . . ?
C1 N1 Fe 112.3(4) . . ?
C2 N1 Fe 129.4(4) . . ?
N1 C1 C1 118.3(4) . 2_656 ?
N1 C2 C7 110.1(5) . . ?
N1 C2 C3 109.2(4) . . ?
C7 C2 C3 111.0(5) . . ?
C2 C3 C4 110.2(5) . . ?
C5 C4 C3 110.7(6) . . ?
C6 C5 C4 110.6(6) . . ?
C5 C6 C7 111.6(6) . . ?
C2 C7 C6 110.6(5) . . ?

loop_
_geom_bond_atom_site_label_1
_geom_bond_atom_site_label_2
_geom_bond_distance
_geom_bond_site_symmetry_2
_geom_bond_publ_flag
Fe N1 2.102(5) . ?
Fe N1 2.102(5) 2_656 ?
Fe I 2.5662(7) 2_656 ?
Fe I 2.5662(7) . ?
N1 C1 1.263(9) . ?
N1 C2 1.481(7) . ?
C1 C1 1.473(12) 2_656 ?
C2 C7 1.516(8) . ?
C2 C3 1.517(8) . ?
C3 C4 1.546(8) . ?
C4 C5 1.531(11) . ?
C5 C6 1.507(10) . ?
C6 C7 1.529(8) . ?
